data_4082888
loop_
_publ_author_name
'Wuttke, Evelyn'
'Hervault, Yves-Marie'
'Polit, Walther'
'Linseis, Michael'
'Erler, Philipp'
'Rigaut, St\'ephane'
'Winter, Rainer F.'

_publ_section_title
;
 Divinylphenylene- and Ethynylvinylphenylene-Bridged Mono-, Di-, and
 Triruthenium Complexes for Covalent Binding to Gold Electrodes
;
_journal_issue 18
_journal_name_full Organometallics
_journal_page_first 4672
_journal_paper_doi 10.1021/om400642j
_journal_volume 33
_journal_year 2014
_chemical_formula_moiety 'C66 H106 O8 P4 Ru2 S2, 2(C7 H8)'
_chemical_formula_sum 'C80 H122 O8 P4 Ru2 S2'
_chemical_formula_weight 1601.92
_chemical_name_systematic
; 
 ? 
;
_space_group_IT_number 2
_symmetry_cell_setting triclinic
_symmetry_space_group_name_Hall '-P 1'
_symmetry_space_group_name_H-M 'P -1'
_atom_sites_solution_hydrogens geom
_atom_sites_solution_primary heavy
_atom_sites_solution_secondary difmap
_audit_creation_method SHELXL-97
_cell_angle_alpha 105.93(3)
_cell_angle_beta 96.31(3)
_cell_angle_gamma 93.62(3)
_cell_formula_units_Z 1
_cell_length_a 10.345(2)
_cell_length_b 11.195(2)
_cell_length_c 18.574(4)
_cell_measurement_reflns_used 6374
_cell_measurement_temperature 100(2)
_cell_measurement_theta_max 24.53
_cell_measurement_theta_min 1.77
_cell_volume 2046.1(8)
_computing_cell_refinement 'STOE X-AREA'
_computing_data_collection 'STOE X-AREA'
_computing_data_reduction 'STOE X-RED'
_computing_structure_refinement 'SHELXL-97 (Sheldrick, 1997)'
_computing_structure_solution 'SHELXS-97 (Sheldrick, 1990)'
_diffrn_ambient_temperature 100(2)
_diffrn_detector_area_resol_mean 6.67
_diffrn_measured_fraction_theta_full 0.904
_diffrn_measured_fraction_theta_max 0.904
_diffrn_measurement_device_type 'STOE IPDS 2T'
_diffrn_measurement_method 'rotation method'
_diffrn_radiation_monochromator graphite
_diffrn_radiation_source 'fine-focus sealed tube'
_diffrn_radiation_type MoK\a
_diffrn_radiation_wavelength 0.71073
_diffrn_reflns_av_R_equivalents 0.0879
_diffrn_reflns_av_sigmaI/netI 0.1371
_diffrn_reflns_limit_h_max 12
_diffrn_reflns_limit_h_min -12
_diffrn_reflns_limit_k_max 14
_diffrn_reflns_limit_k_min -14
_diffrn_reflns_limit_l_max 23
_diffrn_reflns_limit_l_min -23
_diffrn_reflns_number 14576
_diffrn_reflns_theta_full 26.95
_diffrn_reflns_theta_max 26.95
_diffrn_reflns_theta_min 1.90
_exptl_absorpt_coefficient_mu 0.549
_exptl_absorpt_correction_T_max 0.9781
_exptl_absorpt_correction_T_min 0.8329
_exptl_absorpt_correction_type integration
_exptl_absorpt_process_details empirical
_exptl_crystal_colour yellow
_exptl_crystal_density_diffrn 1.300
_exptl_crystal_density_method 'not measured'
_exptl_crystal_description block
_exptl_crystal_F_000 846
_exptl_crystal_size_max 0.300
_exptl_crystal_size_mid 0.200
_exptl_crystal_size_min 0.100
_refine_diff_density_max 0.905
_refine_diff_density_min -0.891
_refine_diff_density_rms 0.104
_refine_ls_extinction_method none
_refine_ls_goodness_of_fit_ref 0.994
_refine_ls_hydrogen_treatment constr
_refine_ls_matrix_type full
_refine_ls_number_parameters 434
_refine_ls_number_reflns 8027
_refine_ls_number_restraints 0
_refine_ls_restrained_S_all 0.994
_refine_ls_R_factor_all 0.1407
_refine_ls_R_factor_gt 0.0733
_refine_ls_shift/su_max 0.000
_refine_ls_shift/su_mean 0.000
_refine_ls_structure_factor_coef Fsqd
_refine_ls_weighting_details 'calc w=1/[\s^2^(Fo^2^)+(0.0703P)^2^+0.0000P] where P=(Fo^2^+2Fc^2^)/3'
_refine_ls_weighting_scheme calc
_refine_ls_wR_factor_gt 0.1417
_refine_ls_wR_factor_ref 0.1660
_reflns_number_gt 4595
_reflns_number_total 8027
_reflns_threshold_expression >2sigma(I)
_cod_data_source_file om400642j_si_002.cif
_cod_data_source_block ewbw16
_cod_original_cell_volume 2046.1(7)
_cod_original_sg_symbol_H-M P-1
_cod_database_code 4082888

loop_
_symmetry_equiv_pos_as_xyz
'x, y, z'
'-x, -y, -z'

loop_
_atom_site_label
_atom_site_type_symbol
_atom_site_fract_x
_atom_site_fract_y
_atom_site_fract_z
_atom_site_U_iso_or_equiv
_atom_site_adp_type
_atom_site_occupancy
_atom_site_symmetry_multiplicity
_atom_site_calc_flag
_atom_site_refinement_flags
Ru1 Ru 0.87563(7) 0.64081(5) 0.72026(3) 0.02940(17) Uani 1 1 d .
P1 P 0.7214(2) 0.46246(16) 0.66165(9) 0.0352(5) Uani 1 1 d .
C1 C 0.9044(8) 0.5955(6) 0.8186(3) 0.0396(18) Uani 1 1 d .
H1A H 0.8459 0.6322 0.8523 0.048 Uiso 1 1 calc R
S1 S 0.3341(2) 1.17089(16) 0.65680(10) 0.0438(5) Uani 1 1 d .
O1 O 1.0928(5) 0.4994(4) 0.6612(3) 0.0426(12) Uani 1 1 d .
P2 P 1.0240(2) 0.82916(16) 0.77233(9) 0.0356(5) Uani 1 1 d .
O2 O 0.7735(5) 0.7423(4) 0.6374(2) 0.0343(11) Uani 1 1 d .
C2 C 0.9841(8) 0.5277(6) 0.8482(3) 0.0362(17) Uani 1 1 d .
H2A H 1.0418 0.4831 0.8166 0.043 Uiso 1 1 calc R
O3 O 0.7128(5) 0.7519(4) 0.7486(2) 0.0366(12) Uani 1 1 d .
C3 C 0.9915(8) 0.5152(6) 0.9260(3) 0.0355(16) Uani 1 1 d .
O4 O 0.2549(6) 1.0072(5) 0.5233(3) 0.0473(13) Uani 1 1 d .
C4 C 1.0596(8) 0.4233(6) 0.9455(4) 0.0417(18) Uani 1 1 d .
H4 H 1.1015 0.3693 0.9082 0.050 Uiso 1 1 calc R
C5 C 0.9310(8) 0.5930(7) 0.9825(4) 0.045(2) Uani 1 1 d .
H5 H 0.8834 0.6572 0.9717 0.054 Uiso 1 1 calc R
C6 C 1.0074(8) 0.5552(6) 0.6852(4) 0.0357(17) Uani 1 1 d .
C7 C 0.7031(8) 0.7851(6) 0.6876(4) 0.0364(17) Uani 1 1 d .
C8 C 0.6105(7) 0.8786(6) 0.6791(3) 0.0324(15) Uani 1 1 d .
C9 C 0.5312(8) 0.9217(7) 0.7334(4) 0.0407(17) Uani 1 1 d .
H9A H 0.5356 0.8915 0.7766 0.049 Uiso 1 1 calc R
C10 C 0.4447(8) 1.0086(7) 0.7260(4) 0.0417(18) Uani 1 1 d .
H10A H 0.3896 1.0363 0.7636 0.050 Uiso 1 1 calc R
C11 C 0.4380(7) 1.0558(6) 0.6635(4) 0.0365(17) Uani 1 1 d .
C12 C 0.5216(8) 1.0132(6) 0.6091(4) 0.0381(17) Uani 1 1 d .
H12A H 0.5196 1.0449 0.5665 0.046 Uiso 1 1 calc R
C13 C 0.6068(8) 0.9255(6) 0.6168(3) 0.0385(17) Uani 1 1 d .
H13A H 0.6627 0.8973 0.5796 0.046 Uiso 1 1 calc R
C14 C 0.2442(8) 1.1104(6) 0.5647(4) 0.0394(17) Uani 1 1 d .
C15 C 0.1602(10) 1.2005(7) 0.5418(4) 0.057(2) Uani 1 1 d .
H15A H 0.1137 1.1618 0.4910 0.085 Uiso 1 1 calc R
H15B H 0.2148 1.2754 0.5420 0.085 Uiso 1 1 calc R
H15C H 0.0967 1.2237 0.5775 0.085 Uiso 1 1 calc R
C16 C 0.6829(7) 0.4477(6) 0.5584(3) 0.0348(16) Uani 1 1 d .
H16A H 0.6265 0.5156 0.5546 0.042 Uiso 1 1 calc R
C17 C 0.8061(8) 0.4709(6) 0.5217(3) 0.0386(17) Uani 1 1 d .
H17A H 0.7808 0.4624 0.4680 0.058 Uiso 1 1 calc R
H17B H 0.8675 0.4098 0.5271 0.058 Uiso 1 1 calc R
H17C H 0.8479 0.5553 0.5469 0.058 Uiso 1 1 calc R
C18 C 0.6024(8) 0.3237(7) 0.5129(4) 0.0460(19) Uani 1 1 d .
H18A H 0.5850 0.3220 0.4597 0.069 Uiso 1 1 calc R
H18B H 0.5194 0.3170 0.5330 0.069 Uiso 1 1 calc R
H18C H 0.6517 0.2535 0.5173 0.069 Uiso 1 1 calc R
C19 C 0.5570(8) 0.4653(6) 0.6939(4) 0.0417(18) Uani 1 1 d .
H19A H 0.5197 0.3763 0.6815 0.050 Uiso 1 1 calc R
C20 C 0.4581(8) 0.5318(7) 0.6550(4) 0.048(2) Uani 1 1 d .
H20A H 0.3750 0.5282 0.6754 0.072 Uiso 1 1 calc R
H20B H 0.4443 0.4906 0.6005 0.072 Uiso 1 1 calc R
H20C H 0.4919 0.6192 0.6641 0.072 Uiso 1 1 calc R
C21 C 0.5638(8) 0.5198(7) 0.7802(4) 0.0456(19) Uani 1 1 d .
H21A H 0.4753 0.5189 0.7943 0.068 Uiso 1 1 calc R
H21B H 0.6048 0.6059 0.7954 0.068 Uiso 1 1 calc R
H21C H 0.6157 0.4694 0.8056 0.068 Uiso 1 1 calc R
C22 C 0.7541(9) 0.3010(6) 0.6635(4) 0.045(2) Uani 1 1 d .
H22A H 0.6827 0.2440 0.6274 0.054 Uiso 1 1 calc R
C23 C 0.7471(9) 0.2738(7) 0.7398(4) 0.050(2) Uani 1 1 d .
H23A H 0.7650 0.1873 0.7352 0.075 Uiso 1 1 calc R
H23B H 0.6596 0.2861 0.7543 0.075 Uiso 1 1 calc R
H23C H 0.8121 0.3305 0.7783 0.075 Uiso 1 1 calc R
C24 C 0.8820(9) 0.2609(7) 0.6343(5) 0.054(2) Uani 1 1 d .
H24A H 0.8927 0.1756 0.6365 0.081 Uiso 1 1 calc R
H24B H 0.9555 0.3175 0.6658 0.081 Uiso 1 1 calc R
H24C H 0.8796 0.2641 0.5820 0.081 Uiso 1 1 calc R
C25 C 0.9452(8) 0.9627(6) 0.8281(4) 0.0427(18) Uani 1 1 d .
H25A H 0.8773 0.9815 0.7912 0.051 Uiso 1 1 calc R
C26 C 0.8710(9) 0.9339(8) 0.8890(4) 0.055(2) Uani 1 1 d .
H26A H 0.8324 1.0087 0.9154 0.082 Uiso 1 1 calc R
H26B H 0.9314 0.9083 0.9252 0.082 Uiso 1 1 calc R
H26C H 0.8015 0.8663 0.8655 0.082 Uiso 1 1 calc R
C27 C 1.0366(10) 1.0850(7) 0.8613(5) 0.061(2) Uani 1 1 d .
H27A H 0.9878 1.1503 0.8896 0.091 Uiso 1 1 calc R
H27B H 1.0701 1.1112 0.8201 0.091 Uiso 1 1 calc R
H27C H 1.1099 1.0708 0.8952 0.091 Uiso 1 1 calc R
C28 C 1.0876(8) 0.8929(6) 0.6981(4) 0.0404(18) Uani 1 1 d .
H28A H 1.1713 0.9456 0.7215 0.049 Uiso 1 1 calc R
C29 C 0.9946(8) 0.9758(7) 0.6680(4) 0.0460(19) Uani 1 1 d .
H29A H 1.0336 1.0061 0.6297 0.069 Uiso 1 1 calc R
H29B H 0.9803 1.0471 0.7098 0.069 Uiso 1 1 calc R
H29C H 0.9108 0.9270 0.6454 0.069 Uiso 1 1 calc R
C30 C 1.1175(9) 0.7900(7) 0.6314(4) 0.0460(19) Uani 1 1 d .
H30A H 1.1504 0.8271 0.5941 0.069 Uiso 1 1 calc R
H30B H 1.0377 0.7348 0.6083 0.069 Uiso 1 1 calc R
H30C H 1.1838 0.7418 0.6488 0.069 Uiso 1 1 calc R
C31 C 1.1789(8) 0.8303(7) 0.8338(4) 0.047(2) Uani 1 1 d .
H31A H 1.2297 0.9120 0.8392 0.057 Uiso 1 1 calc R
C32 C 1.2640(10) 0.7312(8) 0.7987(5) 0.061(2) Uani 1 1 d .
H32A H 1.3440 0.7370 0.8335 0.092 Uiso 1 1 calc R
H32B H 1.2868 0.7438 0.7513 0.092 Uiso 1 1 calc R
H32C H 1.2164 0.6485 0.7885 0.092 Uiso 1 1 calc R
C33 C 1.1639(9) 0.8270(8) 0.9142(4) 0.056(2) Uani 1 1 d .
H33A H 1.2503 0.8288 0.9422 0.085 Uiso 1 1 calc R
H33B H 1.1106 0.7504 0.9124 0.085 Uiso 1 1 calc R
H33C H 1.1211 0.8997 0.9395 0.085 Uiso 1 1 calc R
C102 C 1.486(3) 0.882(3) 1.0693(12) 0.24(2) Uani 1 1 d .
H10B H 1.5201 0.9674 1.0883 0.287 Uiso 1 1 calc R
C106 C 1.4754(15) 0.6605(12) 0.9789(6) 0.095(4) Uani 1 1 d .
H10C H 1.5083 0.6035 0.9387 0.114 Uiso 1 1 calc R
C104 C 1.3098(15) 0.6800(15) 1.0625(6) 0.117(5) Uani 1 1 d .
H10D H 1.2369 0.6491 1.0813 0.140 Uiso 1 1 calc R
C103 C 1.394(4) 0.825(2) 1.0892(13) 0.30(3) Uani 1 1 d .
H10E H 1.3624 0.8778 1.1316 0.358 Uiso 1 1 calc R
C101 C 1.5287(18) 0.7800(17) 1.0074(9) 0.126(5) Uani 1 1 d .
C105 C 1.373(2) 0.627(3) 1.0107(11) 0.260(18) Uani 1 1 d .
H10F H 1.3400 0.5415 0.9883 0.312 Uiso 1 1 calc R
C107 C 1.6266(15) 0.839(2) 0.9842(9) 0.168(9) Uani 1 1 d .
H10G H 1.6607 0.7792 0.9430 0.252 Uiso 1 1 calc R
H10H H 1.6967 0.8723 1.0264 0.252 Uiso 1 1 calc R
H10I H 1.5939 0.9069 0.9662 0.252 Uiso 1 1 calc R

loop_
_atom_site_aniso_label
_atom_site_aniso_U_11
_atom_site_aniso_U_22
_atom_site_aniso_U_33
_atom_site_aniso_U_23
_atom_site_aniso_U_13
_atom_site_aniso_U_12
Ru1 0.0364(4) 0.0282(3) 0.0206(2) 0.00373(18) -0.0005(2) 0.0023(2)
P1 0.0434(14) 0.0315(9) 0.0279(8) 0.0071(7) -0.0017(8) 0.0006(8)
C1 0.051(5) 0.039(4) 0.024(3) 0.003(3) 0.003(3) 0.001(3)
S1 0.0439(14) 0.0359(9) 0.0461(10) 0.0044(8) 0.0005(9) 0.0063(8)
O1 0.047(4) 0.036(3) 0.040(3) 0.001(2) 0.006(2) 0.006(2)
P2 0.0384(14) 0.0339(10) 0.0300(9) 0.0036(7) -0.0003(8) 0.0026(8)
O2 0.045(3) 0.031(2) 0.023(2) 0.0000(17) 0.007(2) 0.007(2)
C2 0.044(5) 0.036(4) 0.027(3) 0.008(3) 0.000(3) 0.001(3)
O3 0.050(4) 0.033(2) 0.025(2) 0.0049(18) 0.002(2) 0.007(2)
C3 0.044(5) 0.029(3) 0.030(3) 0.005(3) -0.002(3) 0.006(3)
O4 0.053(4) 0.049(3) 0.036(3) 0.009(2) -0.004(2) 0.006(3)
C4 0.057(6) 0.036(4) 0.030(3) 0.007(3) 0.002(3) 0.011(3)
C5 0.060(6) 0.043(4) 0.036(4) 0.013(3) 0.007(4) 0.022(4)
C6 0.041(5) 0.034(4) 0.030(3) 0.008(3) -0.001(3) 0.000(3)
C7 0.036(5) 0.032(3) 0.034(3) 0.004(3) -0.008(3) -0.002(3)
C8 0.031(5) 0.033(3) 0.029(3) 0.003(3) 0.001(3) 0.001(3)
C9 0.039(5) 0.047(4) 0.036(3) 0.013(3) 0.000(3) 0.008(3)
C10 0.041(5) 0.049(4) 0.029(3) 0.000(3) 0.008(3) 0.001(4)
C11 0.038(5) 0.033(3) 0.035(3) 0.006(3) 0.001(3) -0.003(3)
C12 0.044(5) 0.039(4) 0.029(3) 0.010(3) -0.002(3) -0.004(3)
C13 0.048(5) 0.034(4) 0.028(3) 0.002(3) -0.001(3) 0.005(3)
C14 0.045(5) 0.039(4) 0.039(4) 0.017(3) 0.008(3) 0.008(3)
C15 0.074(7) 0.051(5) 0.046(4) 0.012(4) 0.010(4) 0.025(4)
C16 0.036(5) 0.037(4) 0.027(3) 0.004(3) -0.004(3) 0.002(3)
C17 0.045(5) 0.040(4) 0.028(3) 0.006(3) 0.003(3) 0.004(3)
C18 0.049(6) 0.044(4) 0.036(4) 0.002(3) -0.008(3) -0.003(4)
C19 0.048(6) 0.036(4) 0.037(4) 0.010(3) -0.006(3) -0.005(3)
C20 0.041(6) 0.056(5) 0.041(4) 0.007(3) 0.000(3) 0.004(4)
C21 0.049(6) 0.043(4) 0.044(4) 0.011(3) 0.010(4) -0.004(4)
C22 0.061(6) 0.031(4) 0.036(4) 0.007(3) -0.010(3) -0.004(3)
C23 0.070(7) 0.040(4) 0.040(4) 0.016(3) -0.004(4) -0.004(4)
C24 0.067(7) 0.035(4) 0.061(5) 0.014(4) 0.010(4) 0.011(4)
C25 0.047(6) 0.034(4) 0.039(4) -0.001(3) 0.000(3) 0.000(3)
C26 0.058(6) 0.058(5) 0.037(4) -0.004(3) 0.006(4) 0.007(4)
C27 0.064(7) 0.040(4) 0.062(5) -0.007(4) -0.002(4) 0.000(4)
C28 0.041(5) 0.033(4) 0.044(4) 0.006(3) 0.003(3) -0.001(3)
C29 0.043(6) 0.049(4) 0.048(4) 0.017(3) 0.004(4) 0.004(4)
C30 0.054(6) 0.044(4) 0.041(4) 0.010(3) 0.019(4) 0.003(4)
C31 0.047(6) 0.044(4) 0.042(4) 0.005(3) -0.007(4) -0.004(4)
C32 0.055(7) 0.064(5) 0.056(5) 0.006(4) -0.007(4) 0.011(5)
C33 0.057(7) 0.062(5) 0.041(4) 0.003(4) -0.004(4) 0.007(4)
C102 0.20(3) 0.40(5) 0.056(9) -0.054(17) -0.018(13) 0.19(3)
C106 0.124(12) 0.089(8) 0.066(7) 0.008(6) 0.015(7) 0.034(8)
C104 0.114(12) 0.189(15) 0.053(6) 0.056(8) 0.002(7) -0.016(10)
C103 0.47(6) 0.154(18) 0.15(2) -0.100(16) -0.22(3) 0.22(3)
C101 0.102(14) 0.136(13) 0.131(13) 0.049(11) -0.046(10) 0.001(10)
C105 0.22(3) 0.54(5) 0.150(17) 0.24(3) 0.111(18) 0.22(3)
C107 0.063(11) 0.35(3) 0.133(13) 0.142(17) 0.005(9) -0.007(14)

loop_
_atom_type_symbol
_atom_type_description
_atom_type_scat_dispersion_real
_atom_type_scat_dispersion_imag
_atom_type_scat_source
C C 0.0033 0.0016 'International Tables Vol C Tables 4.2.6.8 and 6.1.1.4'
H H 0.0000 0.0000 'International Tables Vol C Tables 4.2.6.8 and 6.1.1.4'
O O 0.0106 0.0060 'International Tables Vol C Tables 4.2.6.8 and 6.1.1.4'
P P 0.1023 0.0942 'International Tables Vol C Tables 4.2.6.8 and 6.1.1.4'
S S 0.1246 0.1234 'International Tables Vol C Tables 4.2.6.8 and 6.1.1.4'
Ru Ru -1.2594 0.8363 'International Tables Vol C Tables 4.2.6.8 and 6.1.1.4'

loop_
_geom_angle_atom_site_label_1
_geom_angle_atom_site_label_2
_geom_angle_atom_site_label_3
_geom_angle
_geom_angle_site_symmetry_1
_geom_angle_site_symmetry_3
C6 Ru1 C1 91.5(3) . .
C6 Ru1 O3 172.3(2) . .
C1 Ru1 O3 96.2(3) . .
C6 Ru1 O2 114.3(2) . .
C1 Ru1 O2 154.1(3) . .
O3 Ru1 O2 57.95(15) . .
C6 Ru1 P1 90.9(2) . .
C1 Ru1 P1 93.1(2) . .
O3 Ru1 P1 88.96(14) . .
O2 Ru1 P1 88.23(12) . .
C6 Ru1 P2 90.7(2) . .
C1 Ru1 P2 91.1(2) . .
O3 Ru1 P2 88.86(14) . .
O2 Ru1 P2 87.22(12) . .
P1 Ru1 P2 175.44(8) . .
C19 P1 C22 98.7(4) . .
C19 P1 C16 102.9(3) . .
C22 P1 C16 103.6(3) . .
C19 P1 Ru1 117.0(2) . .
C22 P1 Ru1 122.7(3) . .
C16 P1 Ru1 109.5(2) . .
C2 C1 Ru1 136.5(6) . .
C2 C1 H1A 111.8 . .
Ru1 C1 H1A 111.8 . .
C11 S1 C14 103.6(3) . .
C31 P2 C25 103.5(3) . .
C31 P2 C28 100.6(4) . .
C25 P2 C28 102.6(3) . .
C31 P2 Ru1 121.4(3) . .
C25 P2 Ru1 113.3(3) . .
C28 P2 Ru1 113.2(2) . .
C7 O2 Ru1 87.3(4) . .
C1 C2 C3 126.1(7) . .
C1 C2 H2A 117.0 . .
C3 C2 H2A 117.0 . .
C7 O3 Ru1 94.3(4) . .
C4 C3 C5 117.0(6) . .
C4 C3 C2 120.3(6) . .
C5 C3 C2 122.7(6) . .
C3 C4 C5 122.7(7) . 2_767
C3 C4 H4 118.7 . .
C5 C4 H4 118.7 2_767 .
C4 C5 C3 120.4(7) 2_767 .
C4 C5 H5 119.8 2_767 .
C3 C5 H5 119.8 . .
O1 C6 Ru1 179.0(6) . .
O2 C7 O3 120.2(7) . .
O2 C7 C8 121.2(6) . .
O3 C7 C8 118.6(6) . .
C9 C8 C13 119.7(7) . .
C9 C8 C7 120.4(6) . .
C13 C8 C7 119.9(6) . .
C8 C9 C10 120.8(6) . .
C8 C9 H9A 119.6 . .
C10 C9 H9A 119.6 . .
C9 C10 C11 120.6(7) . .
C9 C10 H10A 119.7 . .
C11 C10 H10A 119.7 . .
C10 C11 C12 118.1(7) . .
C10 C11 S1 120.2(6) . .
C12 C11 S1 121.6(5) . .
C13 C12 C11 120.8(6) . .
C13 C12 H12A 119.6 . .
C11 C12 H12A 119.6 . .
C12 C13 C8 120.0(7) . .
C12 C13 H13A 120.0 . .
C8 C13 H13A 120.0 . .
O4 C14 C15 123.3(7) . .
O4 C14 S1 123.1(6) . .
C15 C14 S1 113.5(5) . .
C14 C15 H15A 109.5 . .
C14 C15 H15B 109.5 . .
H15A C15 H15B 109.5 . .
C14 C15 H15C 109.5 . .
H15A C15 H15C 109.5 . .
H15B C15 H15C 109.5 . .
C18 C16 C17 111.2(6) . .
C18 C16 P1 113.5(5) . .
C17 C16 P1 112.6(5) . .
C18 C16 H16A 106.3 . .
C17 C16 H16A 106.3 . .
P1 C16 H16A 106.3 . .
C16 C17 H17A 109.5 . .
C16 C17 H17B 109.5 . .
H17A C17 H17B 109.5 . .
C16 C17 H17C 109.5 . .
H17A C17 H17C 109.5 . .
H17B C17 H17C 109.5 . .
C16 C18 H18A 109.5 . .
C16 C18 H18B 109.5 . .
H18A C18 H18B 109.5 . .
C16 C18 H18C 109.5 . .
H18A C18 H18C 109.5 . .
H18B C18 H18C 109.5 . .
C20 C19 C21 108.8(6) . .
C20 C19 P1 115.5(5) . .
C21 C19 P1 112.6(5) . .
C20 C19 H19A 106.5 . .
C21 C19 H19A 106.5 . .
P1 C19 H19A 106.5 . .
C19 C20 H20A 109.5 . .
C19 C20 H20B 109.5 . .
H20A C20 H20B 109.5 . .
C19 C20 H20C 109.5 . .
H20A C20 H20C 109.5 . .
H20B C20 H20C 109.5 . .
C19 C21 H21A 109.5 . .
C19 C21 H21B 109.5 . .
H21A C21 H21B 109.5 . .
C19 C21 H21C 109.5 . .
H21A C21 H21C 109.5 . .
H21B C21 H21C 109.5 . .
C24 C22 C23 109.5(7) . .
C24 C22 P1 113.7(5) . .
C23 C22 P1 115.3(5) . .
C24 C22 H22A 105.8 . .
C23 C22 H22A 105.8 . .
P1 C22 H22A 105.8 . .
C22 C23 H23A 109.5 . .
C22 C23 H23B 109.5 . .
H23A C23 H23B 109.5 . .
C22 C23 H23C 109.5 . .
H23A C23 H23C 109.5 . .
H23B C23 H23C 109.5 . .
C22 C24 H24A 109.5 . .
C22 C24 H24B 109.5 . .
H24A C24 H24B 109.5 . .
C22 C24 H24C 109.5 . .
H24A C24 H24C 109.5 . .
H24B C24 H24C 109.5 . .
C26 C25 C27 110.3(6) . .
C26 C25 P2 114.7(5) . .
C27 C25 P2 114.6(6) . .
C26 C25 H25A 105.4 . .
C27 C25 H25A 105.4 . .
P2 C25 H25A 105.4 . .
C25 C26 H26A 109.5 . .
C25 C26 H26B 109.5 . .
H26A C26 H26B 109.5 . .
C25 C26 H26C 109.5 . .
H26A C26 H26C 109.5 . .
H26B C26 H26C 109.5 . .
C25 C27 H27A 109.5 . .
C25 C27 H27B 109.5 . .
H27A C27 H27B 109.5 . .
C25 C27 H27C 109.5 . .
H27A C27 H27C 109.5 . .
H27B C27 H27C 109.5 . .
C30 C28 C29 108.3(6) . .
C30 C28 P2 112.0(5) . .
C29 C28 P2 113.7(5) . .
C30 C28 H28A 107.5 . .
C29 C28 H28A 107.5 . .
P2 C28 H28A 107.5 . .
C28 C29 H29A 109.5 . .
C28 C29 H29B 109.5 . .
H29A C29 H29B 109.5 . .
C28 C29 H29C 109.5 . .
H29A C29 H29C 109.5 . .
H29B C29 H29C 109.5 . .
C28 C30 H30A 109.5 . .
C28 C30 H30B 109.5 . .
H30A C30 H30B 109.5 . .
C28 C30 H30C 109.5 . .
H30A C30 H30C 109.5 . .
H30B C30 H30C 109.5 . .
C32 C31 C33 109.9(7) . .
C32 C31 P2 113.4(5) . .
C33 C31 P2 115.5(6) . .
C32 C31 H31A 105.7 . .
C33 C31 H31A 105.7 . .
P2 C31 H31A 105.7 . .
C31 C32 H32A 109.5 . .
C31 C32 H32B 109.5 . .
H32A C32 H32B 109.5 . .
C31 C32 H32C 109.5 . .
H32A C32 H32C 109.5 . .
H32B C32 H32C 109.5 . .
C31 C33 H33A 109.5 . .
C31 C33 H33B 109.5 . .
H33A C33 H33B 109.5 . .
C31 C33 H33C 109.5 . .
H33A C33 H33C 109.5 . .
H33B C33 H33C 109.5 . .
C103 C102 C101 102(3) . .
C103 C102 H10B 129.1 . .
C101 C102 H10B 129.1 . .
C101 C106 C105 116.4(18) . .
C101 C106 H10C 121.8 . .
C105 C106 H10C 121.8 . .
C105 C104 C103 99(2) . .
C105 C104 H10D 130.3 . .
C103 C104 H10D 130.3 . .
C102 C103 C104 139(3) . .
C102 C103 H10E 110.7 . .
C104 C103 H10E 110.7 . .
C107 C101 C106 128(2) . .
C107 C101 C102 103(2) . .
C106 C101 C102 128(2) . .
C104 C105 C106 135(3) . .
C104 C105 H10F 112.3 . .
C106 C105 H10F 112.3 . .
C101 C107 H10G 109.5 . .
C101 C107 H10H 109.5 . .
H10G C107 H10H 109.5 . .
C101 C107 H10I 109.5 . .
H10G C107 H10I 109.5 . .
H10H C107 H10I 109.5 . .

loop_
_geom_bond_atom_site_label_1
_geom_bond_atom_site_label_2
_geom_bond_distance
_geom_bond_site_symmetry_2
Ru1 C6 1.794(8) .
Ru1 C1 2.021(6) .
Ru1 O3 2.182(5) .
Ru1 O2 2.351(4) .
Ru1 P1 2.396(2) .
Ru1 P2 2.426(2) .
P1 C19 1.864(9) .
P1 C22 1.869(7) .
P1 C16 1.875(6) .
C1 C2 1.329(10) .
C1 H1A 0.9500 .
S1 C11 1.750(8) .
S1 C14 1.785(8) .
O1 C6 1.172(8) .
P2 C31 1.860(8) .
P2 C25 1.861(7) .
P2 C28 1.876(7) .
O2 C7 1.255(8) .
C2 C3 1.484(8) .
C2 H2A 0.9500 .
O3 C7 1.283(8) .
C3 C4 1.388(9) .
C3 C5 1.401(9) .
O4 C14 1.219(8) .
C4 C5 1.392(9) 2_767
C4 H4 0.9500 .
C5 C4 1.392(9) 2_767
C5 H5 0.9500 .
C7 C8 1.490(10) .
C8 C9 1.375(10) .
C8 C13 1.394(9) .
C9 C10 1.386(10) .
C9 H9A 0.9500 .
C10 C11 1.399(9) .
C10 H10A 0.9500 .
C11 C12 1.405(10) .
C12 C13 1.386(10) .
C12 H12A 0.9500 .
C13 H13A 0.9500 .
C14 C15 1.489(10) .
C15 H15A 0.9800 .
C15 H15B 0.9800 .
C15 H15C 0.9800 .
C16 C18 1.546(9) .
C16 C17 1.550(10) .
C16 H16A 1.0000 .
C17 H17A 0.9800 .
C17 H17B 0.9800 .
C17 H17C 0.9800 .
C18 H18A 0.9800 .
C18 H18B 0.9800 .
C18 H18C 0.9800 .
C19 C20 1.533(11) .
C19 C21 1.543(9) .
C19 H19A 1.0000 .
C20 H20A 0.9800 .
C20 H20B 0.9800 .
C20 H20C 0.9800 .
C21 H21A 0.9800 .
C21 H21B 0.9800 .
C21 H21C 0.9800 .
C22 C24 1.531(12) .
C22 C23 1.536(9) .
C22 H22A 1.0000 .
C23 H23A 0.9800 .
C23 H23B 0.9800 .
C23 H23C 0.9800 .
C24 H24A 0.9800 .
C24 H24B 0.9800 .
C24 H24C 0.9800 .
C25 C26 1.527(11) .
C25 C27 1.547(10) .
C25 H25A 1.0000 .
C26 H26A 0.9800 .
C26 H26B 0.9800 .
C26 H26C 0.9800 .
C27 H27A 0.9800 .
C27 H27B 0.9800 .
C27 H27C 0.9800 .
C28 C30 1.518(9) .
C28 C29 1.543(10) .
C28 H28A 1.0000 .
C29 H29A 0.9800 .
C29 H29B 0.9800 .
C29 H29C 0.9800 .
C30 H30A 0.9800 .
C30 H30B 0.9800 .
C30 H30C 0.9800 .
C31 C32 1.512(12) .
C31 C33 1.527(10) .
C31 H31A 1.0000 .
C32 H32A 0.9800 .
C32 H32B 0.9800 .
C32 H32C 0.9800 .
C33 H33A 0.9800 .
C33 H33B 0.9800 .
C33 H33C 0.9800 .
C102 C103 1.26(6) .
C102 C101 1.51(3) .
C102 H10B 0.9500 .
C106 C101 1.352(18) .
C106 C105 1.35(3) .
C106 H10C 0.9500 .
C104 C105 1.26(2) .
C104 C103 1.71(4) .
C104 H10D 0.9500 .
C103 H10E 0.9500 .
C101 C107 1.35(2) .
C105 H10F 0.9500 .
C107 H10G 0.9800 .
C107 H10H 0.9800 .
C107 H10I 0.9800 .
